data_2238976
loop_
_publ_author_name
'\,Celik, Fatih'
'Dilek, Nefise'
'\,Caylak Deliba\,s, Nagihan'
'Necefo\(glu, Hacali'
'H\"okelek, Tuncer'

_publ_section_title
;
 <i>catena</i>-Poly[[diaquabis(4-formylbenzoato-\k<i>O</i>^1^)nickel(II)]-\m-pyrazine-\k^2^<i>N</i>:<i>N</i>']
;
_journal_coeditor_code SU2690
_journal_issue 2
_journal_name_full 'Acta Crystallographica Section E'
_journal_page_first m65
_journal_page_last m66
_journal_paper_doi 10.1107/S160053681400155X
_journal_volume 70
_journal_year 2014
_chemical_formula_iupac '[Ni (C8 H5 O3)2 (C4 H4 N2) (H2 O)2]'
_chemical_formula_moiety 'C20 H18 N2 Ni O8'
_chemical_formula_sum 'C20 H18 N2 Ni O8'
_chemical_formula_weight 473.07
_chemical_name_systematic
<i>catena</i>-Poly[[diaquabis(4-formylbenzoato-\k<i>O</i>^1^)nickel(II)]-\m-pyrazine-\k^2^<i>N</i>:<i>N</i>']
_space_group_IT_number 15
_symmetry_cell_setting monoclinic
_symmetry_space_group_name_Hall '-C 2yc'
_symmetry_space_group_name_H-M 'C 1 2/c 1'
_atom_sites_solution_hydrogens geom
_atom_sites_solution_primary direct
_atom_sites_solution_secondary difmap
_audit_creation_method SHELXL-97
_cell_angle_alpha 90.00
_cell_angle_beta 94.160(3)
_cell_angle_gamma 90.00
_cell_formula_units_Z 4
_cell_length_a 22.1032(5)
_cell_length_b 6.9925(2)
_cell_length_c 12.3366(3)
_cell_measurement_reflns_used 5837
_cell_measurement_temperature 296(2)
_cell_measurement_theta_max 28.32
_cell_measurement_theta_min 3.06
_cell_volume 1901.68(8)
_computing_cell_refinement '<i>SAINT</i> (Bruker, 2012)'
_computing_data_collection '<i>APEX2</i> (Bruker, 2012)'
_computing_data_reduction '<i>SAINT</i> (Bruker, 2012)'
_computing_molecular_graphics '<i>ORTEP-3 for Windows</i> (Farrugia, 2012)'
_computing_publication_material 'WinGX (Farrugia, 2012) and PLATON (Spek, 2009)'
_computing_structure_refinement '<i>SHELXL97</i> (Sheldrick, 2008)'
_computing_structure_solution '<i>SHELXS97</i> (Sheldrick, 2008)'
_diffrn_ambient_temperature 296(2)
_diffrn_measured_fraction_theta_full 0.996
_diffrn_measured_fraction_theta_max 0.996
_diffrn_measurement_device_type 'Bruker SMART BREEZE CCD'
_diffrn_measurement_method '\f and \w scans'
_diffrn_radiation_monochromator graphite
_diffrn_radiation_source 'fine-focus sealed tube'
_diffrn_radiation_type MoK\a
_diffrn_radiation_wavelength 0.71073
_diffrn_reflns_av_R_equivalents 0.0700
_diffrn_reflns_av_sigmaI/netI 0.0463
_diffrn_reflns_limit_h_max 26
_diffrn_reflns_limit_h_min -26
_diffrn_reflns_limit_k_max 8
_diffrn_reflns_limit_k_min -8
_diffrn_reflns_limit_l_max 12
_diffrn_reflns_limit_l_min -14
_diffrn_reflns_number 9913
_diffrn_reflns_theta_full 26.36
_diffrn_reflns_theta_max 25.25
_diffrn_reflns_theta_min 1.85
_exptl_absorpt_coefficient_mu 1.075
_exptl_absorpt_correction_T_max 0.860
_exptl_absorpt_correction_T_min 0.743
_exptl_absorpt_correction_type multi-scan
_exptl_absorpt_process_details '(<i>SADABS</i>; Bruker, 2012)'
_exptl_crystal_colour blue
_exptl_crystal_density_diffrn 1.652
_exptl_crystal_density_method 'not measured'
_exptl_crystal_description prism
_exptl_crystal_F_000 976
_exptl_crystal_size_max 0.48
_exptl_crystal_size_mid 0.23
_exptl_crystal_size_min 0.14
_refine_diff_density_max 2.488
_refine_diff_density_min -1.054
_refine_ls_extinction_method none
_refine_ls_goodness_of_fit_ref 1.161
_refine_ls_hydrogen_treatment mixed
_refine_ls_matrix_type full
_refine_ls_number_parameters 150
_refine_ls_number_reflns 1717
_refine_ls_number_restraints 2
_refine_ls_restrained_S_all 1.161
_refine_ls_R_factor_all 0.0844
_refine_ls_R_factor_gt 0.0787
_refine_ls_shift/su_max 0.000
_refine_ls_shift/su_mean 0.000
_refine_ls_structure_factor_coef Fsqd
_refine_ls_weighting_details 'calc w=1/[\s^2^(Fo^2^)+(0.1238P)^2^+9.9995P] where P=(Fo^2^+2Fc^2^)/3'
_refine_ls_weighting_scheme calc
_refine_ls_wR_factor_gt 0.2049
_refine_ls_wR_factor_ref 0.2085
_reflns_number_gt 1554
_reflns_number_total 1717
_reflns_threshold_expression I>2\s(I)
_cod_data_source_file su2690sup1.cf
_cod_data_source_block I
_cod_original_sg_symbol_H-M 'C 2/c'
_cod_database_code 2238976
_cod_database_fobs_code 2238976

loop_
_symmetry_equiv_pos_site_id
_symmetry_equiv_pos_as_xyz
1 x,y,z
2 -x,y,1/2-z
3 -x,-y,-z
4 x,-y,1/2+z
5 1/2+x,1/2+y,z
6 1/2-x,1/2+y,1/2-z
7 1/2-x,1/2-y,-z
8 1/2+x,1/2-y,1/2+z

loop_
_atom_site_aniso_label
_atom_site_aniso_U_11
_atom_site_aniso_U_22
_atom_site_aniso_U_33
_atom_site_aniso_U_12
_atom_site_aniso_U_13
_atom_site_aniso_U_23
Ni1 0.0321(6) 0.0093(5) 0.0253(6) 0.0000 0.0022(4) 0.0000
O1 0.046(2) 0.049(3) 0.036(2) 0.008(2) 0.0059(18) 0.012(2)
O2 0.032(2) 0.0188(19) 0.038(2) 0.0020(14) 0.0065(16) 0.0009(16)
O3 0.045(3) 0.085(4) 0.055(3) 0.001(3) 0.010(2) -0.006(3)
O4 0.047(2) 0.031(2) 0.024(2) 0.0063(19) -0.0012(17) -0.0034(17)
N1 0.036(3) 0.011(3) 0.026(3) 0.0000 0.005(2) 0.0000
N2 0.034(3) 0.006(3) 0.038(4) 0.0000 0.003(3) 0.0000
C1 0.039(3) 0.012(2) 0.032(3) -0.002(2) 0.002(2) 0.000(2)
C2 0.040(3) 0.013(2) 0.032(3) -0.002(2) 0.002(2) -0.004(2)
C3 0.036(3) 0.022(3) 0.031(3) 0.000(2) -0.004(2) -0.002(2)
C4 0.047(3) 0.023(3) 0.026(3) -0.006(2) 0.003(2) 0.000(2)
C5 0.040(3) 0.026(3) 0.036(3) -0.005(2) 0.004(2) -0.007(2)
C6 0.036(3) 0.027(3) 0.038(3) 0.005(2) 0.001(2) -0.002(2)
C7 0.039(3) 0.021(3) 0.027(3) 0.005(2) 0.003(2) 0.002(2)
C8 0.050(4) 0.044(4) 0.043(4) -0.007(3) 0.008(3) -0.002(3)
C9 0.045(3) 0.017(3) 0.026(3) -0.002(2) 0.009(2) 0.002(2)
C10 0.041(3) 0.016(3) 0.028(3) 0.000(2) 0.010(2) -0.004(2)

loop_
_atom_site_type_symbol
_atom_site_label
_atom_site_fract_x
_atom_site_fract_y
_atom_site_fract_z
_atom_site_U_iso_or_equiv
_atom_site_thermal_displace_type
_atom_site_calc_flag
_atom_site_refinement_flags
_atom_site_occupancy
Ni Ni1 0.00000 0.44790(12) 0.25000 0.0222(3) Uani d S 1.000
O O1 0.13672(19) 0.3246(7) 0.3338(3) 0.0435(14) Uani d . 1.000
O O2 0.08397(17) 0.4511(5) 0.1900(3) 0.0294(11) Uani d . 1.000
O O3 0.3999(2) 0.3724(9) 0.0460(4) 0.0614(19) Uani d . 1.000
O O4 0.0372(2) 0.4332(6) 0.4119(3) 0.0342(12) Uani d D 1.000
N N1 0.00000 0.1464(8) 0.25000 0.0242(17) Uani d S 1.000
N N2 0.00000 0.7500(8) 0.25000 0.0260(19) Uani d S 1.000
C C1 0.1321(2) 0.3907(7) 0.2394(5) 0.0277(16) Uani d . 1.000
C C2 0.1890(2) 0.3983(7) 0.1787(5) 0.0284(16) Uani d . 1.000
C C3 0.1889(3) 0.4908(8) 0.0787(5) 0.0300(17) Uani d . 1.000
C C4 0.2420(3) 0.5042(9) 0.0271(5) 0.0320(17) Uani d . 1.000
C C5 0.2955(3) 0.4294(8) 0.0736(5) 0.0339(17) Uani d . 1.000
C C6 0.2958(3) 0.3342(8) 0.1733(5) 0.0338(17) Uani d . 1.000
C C7 0.2424(2) 0.3196(8) 0.2243(5) 0.0290(17) Uani d . 1.000
C C8 0.3520(3) 0.4471(10) 0.0178(6) 0.045(2) Uani d . 1.000
C C9 0.0252(3) 0.0463(7) 0.1723(5) 0.0290(17) Uani d . 1.000
C C10 0.0250(2) 0.8494(7) 0.1733(4) 0.0280(17) Uani d . 1.000
H H3 0.15320 0.54320 0.04700 0.0360 Uiso c R 1.000
H H4 0.24170 0.56450 -0.04010 0.0380 Uiso c R 1.000
H H6 0.33140 0.28130 0.20480 0.0410 Uiso c R 1.000
H H7 0.24240 0.25590 0.29040 0.0350 Uiso c R 1.000
H H8 0.35070 0.52240 -0.04450 0.0540 Uiso c R 1.000
H H9 0.04310 0.11080 0.11700 0.0350 Uiso c R 1.000
H H10 0.04300 0.78400 0.11840 0.0340 Uiso c R 1.000
H H41 0.040(4) 0.545(5) 0.430(7) 0.06(3) Uiso d D 1.000
H H42 0.0721(18) 0.396(13) 0.407(7) 0.07(3) Uiso d D 1.000

loop_
_atom_type_symbol
_atom_type_description
_atom_type_scat_dispersion_real
_atom_type_scat_dispersion_imag
_atom_type_scat_source
C C 0.0033 0.0016 'International Tables Vol C Tables 4.2.6.8 and 6.1.1.4'
H H 0.0000 0.0000 'International Tables Vol C Tables 4.2.6.8 and 6.1.1.4'
N N 0.0061 0.0033 'International Tables Vol C Tables 4.2.6.8 and 6.1.1.4'
Ni Ni 0.3393 1.1124 'International Tables Vol C Tables 4.2.6.8 and 6.1.1.4'
O O 0.0106 0.0060 'International Tables Vol C Tables 4.2.6.8 and 6.1.1.4'

loop_
_geom_angle_atom_site_label_1
_geom_angle_atom_site_label_2
_geom_angle_atom_site_label_3
_geom_angle_site_symmetry_1
_geom_angle_site_symmetry_3
_geom_angle
_geom_angle_publ_flag
O2 Ni1 O4 . . 92.38(16) no
O2 Ni1 N1 . . 90.63(10) no
O2 Ni1 N2 . . 89.37(10) no
O2 Ni1 O2 . 2_555 178.75(15) no
O2 Ni1 O4 . 2_555 87.68(16) no
O4 Ni1 N1 . . 87.20(12) no
O4 Ni1 N2 . . 92.80(12) no
O2 Ni1 O4 2_555 . 87.68(16) no
O4 Ni1 O4 . 2_555 174.41(17) no
N1 Ni1 N2 . . 180.000(10) no
O2 Ni1 N1 2_555 . 90.63(10) no
O4 Ni1 N1 2_555 . 87.20(12) no
O2 Ni1 N2 2_555 . 89.37(10) no
O4 Ni1 N2 2_555 . 92.80(12) no
O2 Ni1 O4 2_555 2_555 92.38(16) no
Ni1 O2 C1 . . 125.3(4) no
Ni1 O4 H41 . . 103(6) no
Ni1 O4 H42 . . 105(6) no
H41 O4 H42 . . 106(9) no
C9 N1 C9 . 2_555 117.0(5) no
Ni1 N1 C9 . . 121.5(3) no
Ni1 N1 C9 . 2_555 121.5(3) no
Ni1 N2 C10 . . 121.6(3) no
Ni1 N2 C10 . 2_555 121.6(3) no
C10 N2 C10 . 2_555 116.8(5) no
O1 C1 O2 . . 125.7(5) no
O2 C1 C2 . . 116.9(5) no
O1 C1 C2 . . 117.4(4) no
C3 C2 C7 . . 119.4(5) no
C1 C2 C7 . . 120.0(5) no
C1 C2 C3 . . 120.5(5) no
C2 C3 C4 . . 119.6(6) no
C3 C4 C5 . . 121.0(6) no
C4 C5 C6 . . 119.7(6) no
C4 C5 C8 . . 120.2(6) no
C6 C5 C8 . . 120.0(6) no
C5 C6 C7 . . 119.1(6) no
C2 C7 C6 . . 121.2(6) no
O3 C8 C5 . . 125.7(7) no
N1 C9 C10 . 1_545 120.9(5) no
N2 C10 C9 . 1_565 122.2(5) no
C2 C3 H3 . . 120.00 no
C4 C3 H3 . . 120.00 no
C3 C4 H4 . . 119.00 no
C5 C4 H4 . . 120.00 no
C5 C6 H6 . . 120.00 no
C7 C6 H6 . . 120.00 no
C2 C7 H7 . . 120.00 no
C6 C7 H7 . . 119.00 no
O3 C8 H8 . . 117.00 no
C5 C8 H8 . . 117.00 no
N1 C9 H9 . . 120.00 no
C10 C9 H9 1_545 . 120.00 no
N2 C10 H10 . . 119.00 no
C9 C10 H10 1_565 . 119.00 no

loop_
_geom_bond_atom_site_label_1
_geom_bond_atom_site_label_2
_geom_bond_site_symmetry_2
_geom_bond_distance
_geom_bond_publ_flag
Ni1 O2 . 2.048(4) no
Ni1 O4 . 2.107(4) no
Ni1 N1 . 2.108(6) no
Ni1 N2 . 2.112(6) no
Ni1 O2 2_555 2.048(4) no
Ni1 O4 2_555 2.107(4) no
O1 C1 . 1.250(7) no
O2 C1 . 1.260(6) no
O3 C8 . 1.209(8) no
O4 H42 . 0.82(5) no
O4 H41 . 0.81(4) no
N1 C9 2_555 1.340(7) no
N1 C9 . 1.340(7) no
N2 C10 . 1.327(6) no
N2 C10 2_555 1.327(6) no
C1 C2 . 1.511(7) no
C2 C3 . 1.393(8) no
C2 C7 . 1.384(7) no
C3 C4 . 1.378(9) no
C4 C5 . 1.379(9) no
C5 C6 . 1.398(9) no
C5 C8 . 1.474(9) no
C6 C7 . 1.381(8) no
C9 C10 1_545 1.377(7) no
C3 H3 . 0.9300 no
C4 H4 . 0.9300 no
C6 H6 . 0.9300 no
C7 H7 . 0.9300 no
C8 H8 . 0.9300 no
C9 H9 . 0.9300 no
C10 H10 . 0.9300 no

loop_
_geom_hbond_atom_site_label_D
_geom_hbond_atom_site_label_H
_geom_hbond_atom_site_label_A
_geom_hbond_site_symmetry_A
_geom_hbond_distance_DH
_geom_hbond_distance_HA
_geom_hbond_distance_DA
_geom_hbond_angle_DHA
_geom_hbond_publ_flag
O4 H42 O1 . 0.82(5) 1.81(6) 2.579(6) 155(8) yes
O4 H41 O3 6_555 0.82(2) 2.65(5) 3.395(8) 152(8) yes
C9 H9 O3 7_555 0.93 2.45 3.311(8) 154 yes
C7 H7 Cg1 6_545 0.93 2.62 3.395(6) 141 yes

loop_
_geom_torsion_atom_site_label_1
_geom_torsion_atom_site_label_2
_geom_torsion_atom_site_label_3
_geom_torsion_atom_site_label_4
_geom_torsion_site_symmetry_1
_geom_torsion_site_symmetry_4
_geom_torsion
_geom_torsion_publ_flag
O4 Ni1 O2 C1 . . 22.0(4) no
N1 Ni1 O2 C1 . . -65.3(4) no
N2 Ni1 O2 C1 . . 114.7(4) no
O4 Ni1 O2 C1 2_555 . -152.5(4) no
O2 Ni1 N1 C9 . . -35.6(3) no
O2 Ni1 N1 C9 . 2_555 144.4(3) no
O4 Ni1 N1 C9 . . -128.0(3) no
O4 Ni1 N1 C9 . 2_555 52.0(3) no
O2 Ni1 N1 C9 2_555 . 144.4(3) no
O4 Ni1 N1 C9 2_555 . 52.0(3) no
O2 Ni1 N2 C10 . . 35.5(3) no
O2 Ni1 N2 C10 . 2_555 -144.5(3) no
O4 Ni1 N2 C10 . . 127.9(3) no
O4 Ni1 N2 C10 . 2_555 -52.1(3) no
O2 Ni1 N2 C10 2_555 . -144.5(3) no
O4 Ni1 N2 C10 2_555 . -52.1(3) no
Ni1 O2 C1 O1 . . -2.3(8) no
Ni1 O2 C1 C2 . . 177.5(3) no
Ni1 N1 C9 C10 . 1_545 179.9(4) no
Ni1 N2 C10 C9 . 1_565 179.9(4) no
O1 C1 C2 C3 . . -172.2(5) no
O1 C1 C2 C7 . . 5.2(8) no
O2 C1 C2 C3 . . 8.0(7) no
O2 C1 C2 C7 . . -174.5(5) no
C1 C2 C3 C4 . . 176.9(5) no
C7 C2 C3 C4 . . -0.6(8) no
C1 C2 C7 C6 . . -176.3(5) no
C3 C2 C7 C6 . . 1.2(8) no
C2 C3 C4 C5 . . -0.8(9) no
C3 C4 C5 C6 . . 1.6(9) no
C3 C4 C5 C8 . . -179.3(6) no
C4 C5 C6 C7 . . -1.0(9) no
C8 C5 C6 C7 . . 179.9(6) no
C4 C5 C8 O3 . . -172.9(7) no
C6 C5 C8 O3 . . 6.3(10) no
C5 C6 C7 C2 . . -0.4(9) no
